data_7238675
loop_
_publ_author_name
'Fan, Mei'
'Yang, Qiaokun'
'Tong, Hongbo'
'Yuan, Shifang'
'Jia, Bin'
'Guo, Donglong'
'Zhou, Meisu'
'Liu, Diansheng'

_publ_section_title
;
 Synthesis and structural study of an unsymmetrical aliphatic
 benzamidinato ligand and its use in the formation of selected Cu(i),
 Mg(ii) and Zr(iv) complexes
;
_journal_issue 16
_journal_name_full 'RSC Advances'
_journal_page_first 6599
_journal_paper_doi 10.1039/c2ra20709e
_journal_volume 2
_journal_year 2012
_chemical_formula_sum 'C36 H60 Mg N4 O Si2'
_chemical_formula_weight 645.37
_space_group_IT_number 15
_space_group_name_Hall '-C 2yc'
_space_group_name_H-M_alt 'C 1 2/c 1'
_symmetry_cell_setting monoclinic
_symmetry_space_group_name_H-M 'C 1 2/c 1'
_atom_sites_solution_hydrogens geom
_atom_sites_solution_primary direct
_atom_sites_solution_secondary difmap
_audit_creation_method SHELXL-97
_cell_angle_alpha 90.00
_cell_angle_beta 93.237(17)
_cell_angle_gamma 90.00
_cell_formula_units_Z 4
_cell_length_a 19.456(17)
_cell_length_b 9.444(8)
_cell_length_c 21.882(20)
_cell_measurement_reflns_used 1198
_cell_measurement_temperature 238(2)
_cell_measurement_theta_max 19.791
_cell_measurement_theta_min 2.4055
_cell_volume 4014(6)
_computing_cell_refinement SAINT
_computing_data_collection SMART
_computing_data_reduction SAINT
_computing_molecular_graphics SHELXTL
_computing_publication_material SHELXTL
_computing_structure_refinement 'SHELXL-97 (Sheldrick, 2008)'
_computing_structure_solution 'SHELXS-97 (Sheldrick, 2008)'
_diffrn_ambient_temperature 238(2)
_diffrn_measured_fraction_theta_full 1.000
_diffrn_measured_fraction_theta_max 1.000
_diffrn_measurement_device_type 'ccd area scan'
_diffrn_measurement_method \w
_diffrn_radiation_monochromator graphite
_diffrn_radiation_source 'fine-focus sealed tube'
_diffrn_radiation_type MoK\a
_diffrn_radiation_wavelength 0.71073
_diffrn_reflns_av_R_equivalents 0.0762
_diffrn_reflns_av_sigmaI/netI 0.0869
_diffrn_reflns_limit_h_max 23
_diffrn_reflns_limit_h_min -22
_diffrn_reflns_limit_k_max 6
_diffrn_reflns_limit_k_min -11
_diffrn_reflns_limit_l_max 25
_diffrn_reflns_limit_l_min -26
_diffrn_reflns_number 10747
_diffrn_reflns_theta_full 25.05
_diffrn_reflns_theta_max 25.05
_diffrn_reflns_theta_min 1.86
_exptl_absorpt_coefficient_mu 0.134
_exptl_absorpt_correction_T_max 0.9736
_exptl_absorpt_correction_T_min 0.9608
_exptl_absorpt_correction_type multi-scan
_exptl_absorpt_process_details sadabs
_exptl_crystal_colour colorless
_exptl_crystal_density_diffrn 1.068
_exptl_crystal_density_method 'not measured'
_exptl_crystal_description block
_exptl_crystal_F_000 1408
_exptl_crystal_size_max 0.30
_exptl_crystal_size_mid 0.20
_exptl_crystal_size_min 0.20
_refine_diff_density_max 0.268
_refine_diff_density_min -0.555
_refine_diff_density_rms 0.049
_refine_ls_extinction_method none
_refine_ls_goodness_of_fit_ref 0.929
_refine_ls_hydrogen_treatment constr
_refine_ls_matrix_type full
_refine_ls_number_parameters 223
_refine_ls_number_reflns 3562
_refine_ls_number_restraints 55
_refine_ls_restrained_S_all 0.993
_refine_ls_R_factor_all 0.1189
_refine_ls_R_factor_gt 0.0607
_refine_ls_shift/su_max 0.000
_refine_ls_shift/su_mean 0.000
_refine_ls_structure_factor_coef Fsqd
_refine_ls_weighting_details 'calc w=1/[\s^2^(Fo^2^)+(0.0867P)^2^+5.1132P] where P=(Fo^2^+2Fc^2^)/3'
_refine_ls_weighting_scheme calc
_refine_ls_wR_factor_gt 0.1447
_refine_ls_wR_factor_ref 0.1825
_reflns_number_gt 2039
_reflns_number_total 3562
_reflns_threshold_expression >2sigma(I)
_cod_data_source_file c2ra20709e.txt
_cod_data_source_block s545b
_cod_original_cell_volume 4015(6)
_cod_original_sg_symbol_H-M C2/c
_cod_database_code 7238675

loop_
_symmetry_equiv_pos_as_xyz
'x, y, z'
'-x, y, -z+1/2'
'x+1/2, y+1/2, z'
'-x+1/2, y+1/2, -z+1/2'
'-x, -y, -z'
'x, -y, z-1/2'
'-x+1/2, -y+1/2, -z'
'x+1/2, -y+1/2, z-1/2'

loop_
_atom_site_label
_atom_site_type_symbol
_atom_site_fract_x
_atom_site_fract_y
_atom_site_fract_z
_atom_site_U_iso_or_equiv
_atom_site_adp_type
_atom_site_occupancy
_atom_site_symmetry_multiplicity
_atom_site_calc_flag
_atom_site_refinement_flags
_atom_site_disorder_assembly
_atom_site_disorder_group
Mg1 Mg 0.0000 0.21991(18) 0.2500 0.0357(5) Uani 1 2 d S . .
N1 N 0.04906(15) 0.2456(3) 0.34025(13) 0.0386(7) Uani 1 1 d . . .
N2 N 0.09096(14) 0.3407(3) 0.25511(13) 0.0392(8) Uani 1 1 d . . .
Si1 Si 0.04375(6) 0.18662(13) 0.41415(5) 0.0444(3) Uani 1 1 d U . .
C1 C 0.09399(17) 0.3347(4) 0.31541(16) 0.0379(9) Uani 1 1 d . . .
C2 C 0.14410(19) 0.4224(4) 0.35452(16) 0.0417(9) Uani 1 1 d . . .
C3 C 0.2132(2) 0.3869(5) 0.3618(2) 0.0583(12) Uani 1 1 d . . .
H3 H 0.2295 0.3081 0.3408 0.070 Uiso 1 1 calc R . .
C4 C 0.2587(2) 0.4646(6) 0.3993(2) 0.0767(15) Uani 1 1 d . . .
H4 H 0.3052 0.4376 0.4039 0.092 Uiso 1 1 calc R . .
C5 C 0.2360(3) 0.5804(6) 0.4296(2) 0.0778(16) Uani 1 1 d . . .
H5 H 0.2670 0.6340 0.4546 0.093 Uiso 1 1 calc R . .
C6 C 0.1680(3) 0.6188(6) 0.4234(3) 0.0865(17) Uani 1 1 d . . .
H6 H 0.1524 0.6980 0.4447 0.104 Uiso 1 1 calc R . .
C7 C 0.1215(2) 0.5397(5) 0.3854(2) 0.0703(14) Uani 1 1 d . . .
H7 H 0.0750 0.5668 0.3809 0.084 Uiso 1 1 calc R . .
C8 C 0.1251(3) 0.1129(7) 0.4479(2) 0.103(2) Uani 1 1 d U . .
H8A H 0.1416 0.0399 0.4212 0.155 Uiso 1 1 calc R . .
H8B H 0.1173 0.0724 0.4876 0.155 Uiso 1 1 calc R . .
H8C H 0.1592 0.1877 0.4526 0.155 Uiso 1 1 calc R . .
C9 C 0.0137(4) 0.3180(7) 0.4695(2) 0.112(2) Uani 1 1 d U . .
H9A H 0.0476 0.3930 0.4750 0.169 Uiso 1 1 calc R . .
H9B H 0.0077 0.2720 0.5085 0.169 Uiso 1 1 calc R . .
H9C H -0.0298 0.3579 0.4541 0.169 Uiso 1 1 calc R . .
C10 C -0.0244(3) 0.0499(7) 0.4105(2) 0.123(2) Uani 1 1 d U . .
H10A H -0.0633 0.0832 0.3848 0.184 Uiso 1 1 calc R . .
H10B H -0.0390 0.0314 0.4514 0.184 Uiso 1 1 calc R . .
H10C H -0.0066 -0.0365 0.3935 0.184 Uiso 1 1 calc R . .
C11 C 0.13174(18) 0.4393(4) 0.22028(17) 0.0433(9) Uani 1 1 d . . .
H11 H 0.1593 0.5000 0.2493 0.052 Uiso 1 1 calc R . .
C12 C 0.1803(2) 0.3592(5) 0.1805(2) 0.0619(12) Uani 1 1 d . . .
H12A H 0.1537 0.2915 0.1548 0.074 Uiso 1 1 calc R . .
H12B H 0.2133 0.3055 0.2068 0.074 Uiso 1 1 calc R . .
C13 C 0.2199(2) 0.4596(5) 0.1392(2) 0.0742(14) Uani 1 1 d . . .
H13A H 0.2507 0.5201 0.1648 0.089 Uiso 1 1 calc R . .
H13B H 0.2482 0.4036 0.1126 0.089 Uiso 1 1 calc R . .
C14 C 0.1703(2) 0.5521(5) 0.1000(2) 0.0672(13) Uani 1 1 d . . .
H14A H 0.1966 0.6194 0.0765 0.081 Uiso 1 1 calc R . .
H14B H 0.1433 0.4924 0.0710 0.081 Uiso 1 1 calc R . .
C15 C 0.1225(2) 0.6320(5) 0.1395(2) 0.0599(12) Uani 1 1 d . . .
H15A H 0.0894 0.6857 0.1132 0.072 Uiso 1 1 calc R . .
H15B H 0.1492 0.6997 0.1651 0.072 Uiso 1 1 calc R . .
C16 C 0.0837(2) 0.5328(4) 0.18028(19) 0.0507(10) Uani 1 1 d . . .
H16A H 0.0530 0.4725 0.1545 0.061 Uiso 1 1 calc R . .
H16B H 0.0552 0.5892 0.2066 0.061 Uiso 1 1 calc R . .
C17A C 0.0485(5) -0.1153(9) 0.2668(6) 0.148(4) Uani 0.71 1 d PDU . 1
H17A H 0.0416 -0.1984 0.2403 0.177 Uiso 0.71 1 calc PR . 1
H17B H 0.0464 -0.1434 0.3098 0.177 Uiso 0.71 1 calc PR . 1
C18A C 0.1138(5) -0.0364(11) 0.2549(5) 0.117(4) Uani 0.71 1 d PDU A 1
H18A H 0.1117 -0.0030 0.2129 0.176 Uiso 0.71 1 calc PR A 1
H18B H 0.1529 -0.0993 0.2616 0.176 Uiso 0.71 1 calc PR A 1
H18C H 0.1188 0.0437 0.2825 0.176 Uiso 0.71 1 calc PR A 1
C17B C 0.0748(5) -0.0562(17) 0.2471(7) 0.056(4) Uani 0.29 1 d PDU . 2
H17C H 0.0774 -0.1066 0.2082 0.068 Uiso 0.29 1 calc PR . 2
H17D H 0.1050 0.0265 0.2453 0.068 Uiso 0.29 1 calc PR . 2
C18B C 0.1060(8) -0.1538(16) 0.2974(7) 0.070(5) Uani 0.29 1 d PDU . 2
H18D H 0.1096 -0.1029 0.3360 0.105 Uiso 0.29 1 calc PR . 2
H18E H 0.1513 -0.1842 0.2867 0.105 Uiso 0.29 1 calc PR . 2
H18F H 0.0766 -0.2359 0.3014 0.105 Uiso 0.29 1 calc PR . 2
O1 O 0.0000 -0.0001(4) 0.2500 0.0731(13) Uani 1 2 d SDU . .

loop_
_atom_site_aniso_label
_atom_site_aniso_U_11
_atom_site_aniso_U_22
_atom_site_aniso_U_33
_atom_site_aniso_U_23
_atom_site_aniso_U_13
_atom_site_aniso_U_12
Mg1 0.0339(9) 0.0390(10) 0.0338(9) 0.000 -0.0016(7) 0.000
N1 0.0347(16) 0.0457(18) 0.0349(17) 0.0002(15) -0.0030(13) -0.0025(15)
N2 0.0353(16) 0.0458(19) 0.0362(17) 0.0021(14) -0.0009(13) -0.0102(15)
Si1 0.0453(6) 0.0554(7) 0.0322(6) 0.0023(5) -0.0005(4) 0.0018(6)
C1 0.034(2) 0.038(2) 0.041(2) -0.0012(17) -0.0025(16) 0.0051(17)
C2 0.042(2) 0.044(2) 0.039(2) 0.0031(18) -0.0043(17) -0.0041(19)
C3 0.044(2) 0.068(3) 0.061(3) -0.012(2) -0.014(2) 0.008(2)
C4 0.054(3) 0.095(4) 0.078(3) -0.011(3) -0.022(3) -0.004(3)
C5 0.071(4) 0.088(4) 0.071(3) -0.016(3) -0.017(3) -0.029(3)
C6 0.084(4) 0.075(4) 0.100(4) -0.042(3) -0.002(3) -0.009(3)
C7 0.057(3) 0.061(3) 0.091(4) -0.023(3) -0.011(3) 0.003(2)
C8 0.074(3) 0.159(5) 0.076(3) 0.057(4) 0.011(3) 0.040(4)
C9 0.164(6) 0.111(5) 0.063(3) 0.003(3) 0.016(3) 0.050(4)
C10 0.150(5) 0.154(5) 0.062(3) 0.028(4) -0.001(3) -0.082(5)
C11 0.040(2) 0.049(2) 0.040(2) 0.0008(19) -0.0006(17) -0.0116(19)
C12 0.048(3) 0.062(3) 0.078(3) 0.011(2) 0.020(2) 0.002(2)
C13 0.063(3) 0.073(3) 0.090(4) 0.004(3) 0.039(3) -0.002(3)
C14 0.072(3) 0.080(3) 0.051(3) 0.008(3) 0.010(2) -0.031(3)
C15 0.054(3) 0.066(3) 0.060(3) 0.017(2) 0.003(2) -0.006(2)
C16 0.047(2) 0.051(2) 0.054(2) 0.006(2) 0.0051(19) 0.001(2)
C17A 0.179(8) 0.099(7) 0.163(9) 0.009(7) -0.001(7) 0.026(6)
C18A 0.106(6) 0.103(7) 0.140(7) -0.027(6) -0.023(6) 0.044(5)
C17B 0.080(8) 0.023(7) 0.067(8) 0.001(6) 0.014(8) 0.012(7)
C18B 0.065(8) 0.072(8) 0.069(8) 0.002(7) -0.026(7) 0.017(7)
O1 0.108(4) 0.046(3) 0.063(3) 0.000 -0.009(3) 0.000

loop_
_atom_type_symbol
_atom_type_description
_atom_type_scat_dispersion_real
_atom_type_scat_dispersion_imag
_atom_type_scat_source
C C 0.0033 0.0016 'International Tables Vol C Tables 4.2.6.8 and 6.1.1.4'
H H 0.0000 0.0000 'International Tables Vol C Tables 4.2.6.8 and 6.1.1.4'
N N 0.0061 0.0033 'International Tables Vol C Tables 4.2.6.8 and 6.1.1.4'
Si Si 0.0817 0.0704 'International Tables Vol C Tables 4.2.6.8 and 6.1.1.4'
Mg Mg 0.0486 0.0363 'International Tables Vol C Tables 4.2.6.8 and 6.1.1.4'
O O 0.0106 0.0060 'International Tables Vol C Tables 4.2.6.8 and 6.1.1.4'

loop_
_geom_angle_atom_site_label_1
_geom_angle_atom_site_label_2
_geom_angle_atom_site_label_3
_geom_angle
_geom_angle_site_symmetry_1
_geom_angle_site_symmetry_3
O1 Mg1 N2 122.86(10) . .
O1 Mg1 N2 122.86(10) . 2
N2 Mg1 N2 114.29(19) . 2
O1 Mg1 N1 96.45(9) . .
N2 Mg1 N1 64.09(12) . .
N2 Mg1 N1 108.37(12) 2 .
O1 Mg1 N1 96.45(9) . 2
N2 Mg1 N1 108.37(12) . 2
N2 Mg1 N1 64.09(11) 2 2
N1 Mg1 N1 167.10(19) . 2
O1 Mg1 C1 115.65(9) . 2
N2 Mg1 C1 112.37(14) . 2
N2 Mg1 C1 31.76(11) 2 2
N1 Mg1 C1 138.19(13) . 2
N1 Mg1 C1 32.58(11) 2 2
C1 N1 Si1 131.0(3) . .
C1 N1 Mg1 88.0(2) . .
Si1 N1 Mg1 141.04(18) . .
C1 N2 C11 123.6(3) . .
C1 N2 Mg1 91.1(2) . .
C11 N2 Mg1 142.7(2) . .
N1 Si1 C8 113.8(2) . .
N1 Si1 C10 105.5(2) . .
C8 Si1 C10 110.5(3) . .
N1 Si1 C9 115.9(2) . .
C8 Si1 C9 106.6(3) . .
C10 Si1 C9 104.1(3) . .
N2 C1 N1 115.9(3) . .
N2 C1 C2 122.3(3) . .
N1 C1 C2 121.8(3) . .
C7 C2 C3 118.1(4) . .
C7 C2 C1 120.3(3) . .
C3 C2 C1 121.6(4) . .
C4 C3 C2 121.6(4) . .
C4 C3 H3 119.2 . .
C2 C3 H3 119.2 . .
C5 C4 C3 119.9(5) . .
C5 C4 H4 120.0 . .
C3 C4 H4 120.0 . .
C4 C5 C6 120.1(5) . .
C4 C5 H5 120.0 . .
C6 C5 H5 120.0 . .
C5 C6 C7 120.1(5) . .
C5 C6 H6 119.9 . .
C7 C6 H6 119.9 . .
C2 C7 C6 120.2(4) . .
C2 C7 H7 119.9 . .
C6 C7 H7 119.9 . .
Si1 C8 H8A 109.5 . .
Si1 C8 H8B 109.5 . .
H8A C8 H8B 109.5 . .
Si1 C8 H8C 109.5 . .
H8A C8 H8C 109.5 . .
H8B C8 H8C 109.5 . .
Si1 C9 H9A 109.5 . .
Si1 C9 H9B 109.5 . .
H9A C9 H9B 109.5 . .
Si1 C9 H9C 109.5 . .
H9A C9 H9C 109.5 . .
H9B C9 H9C 109.5 . .
Si1 C10 H10A 109.5 . .
Si1 C10 H10B 109.5 . .
H10A C10 H10B 109.5 . .
Si1 C10 H10C 109.5 . .
H10A C10 H10C 109.5 . .
H10B C10 H10C 109.5 . .
N2 C11 C12 110.7(3) . .
N2 C11 C16 109.5(3) . .
C12 C11 C16 109.8(3) . .
N2 C11 H11 108.9 . .
C12 C11 H11 108.9 . .
C16 C11 H11 108.9 . .
C11 C12 C13 112.1(4) . .
C11 C12 H12A 109.2 . .
C13 C12 H12A 109.2 . .
C11 C12 H12B 109.2 . .
C13 C12 H12B 109.2 . .
H12A C12 H12B 107.9 . .
C14 C13 C12 111.0(4) . .
C14 C13 H13A 109.4 . .
C12 C13 H13A 109.4 . .
C14 C13 H13B 109.4 . .
C12 C13 H13B 109.4 . .
H13A C13 H13B 108.0 . .
C15 C14 C13 110.8(4) . .
C15 C14 H14A 109.5 . .
C13 C14 H14A 109.5 . .
C15 C14 H14B 109.5 . .
C13 C14 H14B 109.5 . .
H14A C14 H14B 108.1 . .
C14 C15 C16 111.7(4) . .
C14 C15 H15A 109.3 . .
C16 C15 H15A 109.3 . .
C14 C15 H15B 109.3 . .
C16 C15 H15B 109.3 . .
H15A C15 H15B 107.9 . .
C15 C16 C11 112.6(3) . .
C15 C16 H16A 109.1 . .
C11 C16 H16A 109.1 . .
C15 C16 H16B 109.1 . .
C11 C16 H16B 109.1 . .
H16A C16 H16B 107.8 . .
O1 C17A C18A 97.2(6) . .
O1 C17A C17A 47.6(4) . 2
C18A C17A C17A 136.7(10) . 2
O1 C17A H17A 112.3 . .
C18A C17A H17A 112.3 . .
C17A C17A H17A 71.7 2 .
O1 C17A H17B 112.3 . .
C18A C17A H17B 112.3 . .
C17A C17A H17B 105.5 2 .
H17A C17A H17B 109.9 . .
C18B C17B O1 120.6(10) . .
C18B C17B H17C 107.2 . .
O1 C17B H17C 107.2 . .
C18B C17B H17D 107.2 . .
O1 C17B H17D 107.2 . .
H17C C17B H17D 106.8 . .
C17B C18B H18D 109.5 . .
C17B C18B H18E 109.5 . .
H18D C18B H18E 109.5 . .
C17B C18B H18F 109.5 . .
H18D C18B H18F 109.5 . .
H18E C18B H18F 109.5 . .
C17A O1 C17A 84.7(9) . 2
C17A O1 C17B 33.9(6) . .
C17A O1 C17B 109.0(9) 2 .
C17A O1 C17B 109.0(9) . 2
C17A O1 C17B 33.9(6) 2 2
C17B O1 C17B 140.1(13) . 2
C17A O1 Mg1 137.6(4) . .
C17A O1 Mg1 137.6(4) 2 .
C17B O1 Mg1 110.0(7) . .
C17B O1 Mg1 109.9(7) 2 .

loop_
_geom_bond_atom_site_label_1
_geom_bond_atom_site_label_2
_geom_bond_distance
_geom_bond_site_symmetry_2
Mg1 O1 2.078(5) .
Mg1 N2 2.104(3) .
Mg1 N2 2.104(3) 2
Mg1 N1 2.158(3) .
Mg1 N1 2.158(3) 2
Mg1 C1 2.504(4) 2
N1 C1 1.350(5) .
N1 Si1 1.719(3) .
N2 C1 1.319(4) .
N2 C11 1.465(4) .
Si1 C8 1.845(5) .
Si1 C10 1.849(6) .
Si1 C9 1.852(6) .
C1 C2 1.508(5) .
C2 C7 1.382(6) .
C2 C3 1.386(5) .
C3 C4 1.383(6) .
C3 H3 0.9400 .
C4 C5 1.366(7) .
C4 H4 0.9400 .
C5 C6 1.370(7) .
C5 H5 0.9400 .
C6 C7 1.409(6) .
C6 H6 0.9400 .
C7 H7 0.9400 .
C8 H8A 0.9700 .
C8 H8B 0.9700 .
C8 H8C 0.9700 .
C9 H9A 0.9700 .
C9 H9B 0.9700 .
C9 H9C 0.9700 .
C10 H10A 0.9700 .
C10 H10B 0.9700 .
C10 H10C 0.9700 .
C11 C12 1.521(5) .
C11 C16 1.525(5) .
C11 H11 0.9900 .
C12 C13 1.545(6) .
C12 H12A 0.9800 .
C12 H12B 0.9800 .
C13 C14 1.529(7) .
C13 H13A 0.9800 .
C13 H13B 0.9800 .
C14 C15 1.507(6) .
C14 H14A 0.9800 .
C14 H14B 0.9800 .
C15 C16 1.523(5) .
C15 H15A 0.9800 .
C15 H15B 0.9800 .
C16 H16A 0.9800 .
C16 H16B 0.9800 .
C17A O1 1.473(6) .
C17A C18A 1.509(7) .
C17A C17A 1.985(19) 2
C17A H17A 0.9800 .
C17A H17B 0.9800 .
C18A H18A 0.9700 .
C18A H18B 0.9700 .
C18A H18C 0.9700 .
C17B C18B 1.534(7) .
C17B O1 1.553(7) .
C17B H17C 0.9800 .
C17B H17D 0.9800 .
C18B H18D 0.9700 .
C18B H18E 0.9700 .
C18B H18F 0.9700 .
O1 C17A 1.473(6) 2
O1 C17B 1.553(7) 2

loop_
_geom_torsion_atom_site_label_1
_geom_torsion_atom_site_label_2
_geom_torsion_atom_site_label_3
_geom_torsion_atom_site_label_4
_geom_torsion
_geom_torsion_site_symmetry_1
_geom_torsion_site_symmetry_4
O1 Mg1 N1 C1 129.19(19) . .
N2 Mg1 N1 C1 5.68(19) . .
N2 Mg1 N1 C1 -103.0(2) 2 .
N1 Mg1 N1 C1 -50.81(19) 2 .
C1 Mg1 N1 C1 -89.6(3) 2 .
O1 Mg1 N1 Si1 -48.8(3) . .
N2 Mg1 N1 Si1 -172.3(3) . .
N2 Mg1 N1 Si1 79.0(3) 2 .
N1 Mg1 N1 Si1 131.2(3) 2 .
C1 Mg1 N1 Si1 92.4(3) 2 .
O1 Mg1 N2 C1 -86.3(2) . .
N2 Mg1 N2 C1 93.7(2) 2 .
N1 Mg1 N2 C1 -5.8(2) . .
N1 Mg1 N2 C1 162.9(2) 2 .
C1 Mg1 N2 C1 128.3(2) 2 .
O1 Mg1 N2 C11 113.6(4) . .
N2 Mg1 N2 C11 -66.4(4) 2 .
N1 Mg1 N2 C11 -165.9(4) . .
N1 Mg1 N2 C11 2.8(4) 2 .
C1 Mg1 N2 C11 -31.8(4) 2 .
C1 N1 Si1 C8 -51.7(4) . .
Mg1 N1 Si1 C8 125.7(4) . .
C1 N1 Si1 C10 -173.0(4) . .
Mg1 N1 Si1 C10 4.4(4) . .
C1 N1 Si1 C9 72.4(4) . .
Mg1 N1 Si1 C9 -110.2(4) . .
C11 N2 C1 N1 175.0(3) . .
Mg1 N2 C1 N1 9.3(3) . .
C11 N2 C1 C2 -4.6(5) . .
Mg1 N2 C1 C2 -170.3(3) . .
Si1 N1 C1 N2 169.3(3) . .
Mg1 N1 C1 N2 -9.1(3) . .
Si1 N1 C1 C2 -11.1(5) . .
Mg1 N1 C1 C2 170.5(3) . .
N2 C1 C2 C7 104.8(5) . .
N1 C1 C2 C7 -74.7(5) . .
N2 C1 C2 C3 -76.6(5) . .
N1 C1 C2 C3 103.8(4) . .
C7 C2 C3 C4 0.8(7) . .
C1 C2 C3 C4 -177.8(4) . .
C2 C3 C4 C5 -0.9(8) . .
C3 C4 C5 C6 0.8(8) . .
C4 C5 C6 C7 -0.7(9) . .
C3 C2 C7 C6 -0.7(7) . .
C1 C2 C7 C6 177.9(4) . .
C5 C6 C7 C2 0.6(8) . .
C1 N2 C11 C12 117.6(4) . .
Mg1 N2 C11 C12 -86.6(5) . .
C1 N2 C11 C16 -121.1(4) . .
Mg1 N2 C11 C16 34.7(5) . .
N2 C11 C12 C13 175.4(3) . .
C16 C11 C12 C13 54.3(5) . .
C11 C12 C13 C14 -55.4(5) . .
C12 C13 C14 C15 55.1(5) . .
C13 C14 C15 C16 -55.3(5) . .
C14 C15 C16 C11 55.8(5) . .
N2 C11 C16 C15 -176.3(3) . .
C12 C11 C16 C15 -54.5(5) . .
C18A C17A O1 C17A 151.3(13) . 2
C18A C17A O1 C17B 15.0(15) . .
C17A C17A O1 C17B -136(2) 2 .
C18A C17A O1 C17B 175.4(9) . 2
C17A C17A O1 C17B 24.1(10) 2 2
C18A C17A O1 Mg1 -28.7(13) . .
C17A C17A O1 Mg1 180.0 2 .
C18B C17B O1 C17A -28.5(12) . .
C18B C17B O1 C17A -75.2(18) . 2
C18B C17B O1 C17B -58.2(14) . 2
C18B C17B O1 Mg1 121.8(14) . .
N2 Mg1 O1 C17A 18.1(8) . .
N2 Mg1 O1 C17A -161.9(8) 2 .
N1 Mg1 O1 C17A -45.1(8) . .
N1 Mg1 O1 C17A 134.9(8) 2 .
C1 Mg1 O1 C17A 162.5(8) 2 .
N2 Mg1 O1 C17A -161.9(8) . 2
N2 Mg1 O1 C17A 18.1(8) 2 2
N1 Mg1 O1 C17A 134.9(8) . 2
N1 Mg1 O1 C17A -45.1(8) 2 2
C1 Mg1 O1 C17A -17.5(8) 2 2
N2 Mg1 O1 C17B -6.1(6) . .
N2 Mg1 O1 C17B 173.9(6) 2 .
N1 Mg1 O1 C17B -69.3(6) . .
N1 Mg1 O1 C17B 110.7(6) 2 .
C1 Mg1 O1 C17B 138.3(6) 2 .
N2 Mg1 O1 C17B 173.9(6) . 2
N2 Mg1 O1 C17B -6.1(6) 2 2
N1 Mg1 O1 C17B 110.7(6) . 2
N1 Mg1 O1 C17B -69.3(6) 2 2
C1 Mg1 O1 C17B -41.7(6) 2 2
